data_7011570
loop_
_publ_author_name
'Heinze, Katja'
'Jacob, Volker'

_publ_section_title
;
 Hydrogen bonds in crystals of HO-(N&#x2229;N')M(CO)3L complexes:
 chains, dimers and an unexpected hexamer
;
_journal_issue 11
_journal_name_full 'Journal of the Chemical Society, Dalton Transactions'
_journal_page_first 2379
_journal_paper_doi 10.1039/b201647h
_journal_year 2002
_chemical_formula_sum 'C20 H19 Mo N3 O4'
_chemical_formula_weight 461.32
_chemical_name_systematic
;                                                                                  
?                                                                                 
;
_space_group_IT_number 14
_symmetry_cell_setting monoclinic
_symmetry_space_group_name_Hall '-P 2yn'
_symmetry_space_group_name_H-M 'P 1 21/n 1'
_atom_sites_solution_hydrogens geom
_atom_sites_solution_primary direct
_atom_sites_solution_secondary difmap
_audit_creation_method SHELXL-97
_cell_angle_alpha 90.00
_cell_angle_beta 92.89(3)
_cell_angle_gamma 90.00
_cell_formula_units_Z 4
_cell_length_a 11.576(2)
_cell_length_b 13.114(3)
_cell_length_c 13.293(3)
_cell_measurement_temperature 200
_cell_volume 2015.4(7)
_computing_structure_refinement 'SHELXL-97 (Sheldrick, 1997)'
_computing_structure_solution 'SHELXS-97 (Sheldrick, 1990)'
_diffrn_ambient_temperature 200
_diffrn_measured_fraction_theta_full 0.994
_diffrn_measured_fraction_theta_max 0.994
_diffrn_measurement_device_type 'NONIUS KAPPA CCD'
_diffrn_measurement_method 'O-Scan    '
_diffrn_radiation_monochromator graphite
_diffrn_radiation_source 'fine-focus sealed tube'
_diffrn_radiation_type MoK\a
_diffrn_radiation_wavelength 0.71073
_diffrn_reflns_av_R_equivalents 0.0475
_diffrn_reflns_av_sigmaI/netI 0.0789
_diffrn_reflns_limit_h_max 16
_diffrn_reflns_limit_h_min -16
_diffrn_reflns_limit_k_max 13
_diffrn_reflns_limit_k_min -18
_diffrn_reflns_limit_l_max 18
_diffrn_reflns_limit_l_min -18
_diffrn_reflns_number 10509
_diffrn_reflns_theta_full 30.00
_diffrn_reflns_theta_max 30.00
_diffrn_reflns_theta_min 2.18
_exptl_absorpt_coefficient_mu 0.681
_exptl_absorpt_correction_type experimentell
_exptl_crystal_density_diffrn 1.520
_exptl_crystal_density_method 'not measured'
_exptl_crystal_F_000 936
_exptl_crystal_size_max 0.40
_exptl_crystal_size_mid 0.20
_exptl_crystal_size_min 0.03
_refine_diff_density_max 0.762
_refine_diff_density_min -0.552
_refine_diff_density_rms 0.104
_refine_ls_extinction_method none
_refine_ls_goodness_of_fit_ref 1.007
_refine_ls_hydrogen_treatment mixed
_refine_ls_matrix_type full
_refine_ls_number_parameters 329
_refine_ls_number_reflns 5858
_refine_ls_number_restraints 0
_refine_ls_restrained_S_all 1.007
_refine_ls_R_factor_all 0.0792
_refine_ls_R_factor_gt 0.0419
_refine_ls_shift/su_max 0.006
_refine_ls_shift/su_mean 0.001
_refine_ls_structure_factor_coef Fsqd
_refine_ls_weighting_details 'calc w=1/[\s^2^(Fo^2^)+(0.0340P)^2^+0.0000P] where P=(Fo^2^+2Fc^2^)/3'
_refine_ls_weighting_scheme calc
_refine_ls_wR_factor_gt 0.0743
_refine_ls_wR_factor_ref 0.0836
_reflns_number_gt 4072
_reflns_number_total 5858
_reflns_threshold_expression >2sigma(I)
_cod_data_source_file b201647h.txt
_cod_data_source_block ka222
_cod_depositor_comments
;
The following automatic conversions were performed:
'_atom_site_symetry_multiplicity' tag replaced with
'_atom_site_symmetry_multiplicity'.

Automatic conversion script
Id: cif_correct_tags 1440 2010-10-19 06:21:57Z saulius 

The following automatic conversions were performed:

'_symmetry_cell_setting' tag value 'monoklin' was replaced with
'monoclinic' value as specified in the replacement file
'/home/robertas/cod-tools/perl-scripts/inputs/replacement_values.lst'.

Automatic conversion script
Id: cif_fix_values 3143 2015-03-26 13:38:13Z robertas 
;
_cod_original_sg_symbol_H-M P2(1)/n
_cod_database_code 7011570

loop_
_symmetry_equiv_pos_as_xyz
'x, y, z'
'-x+1/2, y+1/2, -z+1/2'
'-x, -y, -z'
'x-1/2, -y-1/2, z-1/2'

loop_
_atom_site_label
_atom_site_type_symbol
_atom_site_fract_x
_atom_site_fract_y
_atom_site_fract_z
_atom_site_U_iso_or_equiv
_atom_site_adp_type
_atom_site_occupancy
_atom_site_symmetry_multiplicity
_atom_site_calc_flag
_atom_site_refinement_flags
_atom_site_disorder_assembly
_atom_site_disorder_group
Mo1 Mo 0.396252(19) 0.892084(14) 0.174244(15) 0.01664(7) Uani 1 1 d . . .
O1 O -0.21040(17) 0.82909(15) 0.12601(16) 0.0354(5) Uani 1 1 d . . .
O13 O 0.61654(18) 1.02819(14) 0.16911(16) 0.0392(5) Uani 1 1 d . . .
O14 O 0.4745(2) 0.80380(15) -0.03156(16) 0.0487(6) Uani 1 1 d . . .
O15 O 0.26024(17) 1.05934(14) 0.05176(15) 0.0355(5) Uani 1 1 d . . .
N1 N 0.26393(18) 0.76978(14) 0.19601(15) 0.0206(5) Uani 1 1 d . . .
N2 N 0.48637(18) 0.75902(14) 0.25148(15) 0.0212(5) Uani 1 1 d . . .
N3 N 0.3046(2) 0.96422(16) 0.39596(18) 0.0334(6) Uani 1 1 d . . .
C1 C 0.1418(2) 0.78231(17) 0.17635(19) 0.0206(5) Uani 1 1 d . . .
C2 C 0.1013(2) 0.82573(18) 0.0864(2) 0.0239(6) Uani 1 1 d . . .
C3 C -0.0166(2) 0.83955(19) 0.0669(2) 0.0244(6) Uani 1 1 d . . .
C4 C -0.0937(2) 0.81340(18) 0.1389(2) 0.0249(6) Uani 1 1 d . . .
C5 C -0.0531(3) 0.7717(2) 0.2296(2) 0.0296(6) Uani 1 1 d . . .
C6 C 0.0642(2) 0.7551(2) 0.2478(2) 0.0267(6) Uani 1 1 d . . .
C7 C 0.2997(2) 0.68582(18) 0.23739(19) 0.0225(6) Uani 1 1 d . . .
C8 C 0.4214(2) 0.67369(17) 0.26329(18) 0.0218(5) Uani 1 1 d . . .
C9 C 0.4707(3) 0.58251(19) 0.2965(2) 0.0288(6) Uani 1 1 d . . .
C10 C 0.5875(3) 0.5774(2) 0.3191(2) 0.0314(7) Uani 1 1 d . . .
C11 C 0.6531(3) 0.6648(2) 0.3106(2) 0.0286(6) Uani 1 1 d . . .
C12 C 0.5994(2) 0.7533(2) 0.2760(2) 0.0256(6) Uani 1 1 d . . .
C13 C 0.5327(2) 0.98024(19) 0.1720(2) 0.0261(6) Uani 1 1 d . . .
C14 C 0.4449(2) 0.83619(19) 0.0432(2) 0.0267(6) Uani 1 1 d . . .
C15 C 0.3115(2) 0.99629(18) 0.0990(2) 0.0243(6) Uani 1 1 d . . .
C16 C 0.3408(2) 0.94382(18) 0.3188(2) 0.0265(6) Uani 1 1 d . . .
C17 C 0.2567(3) 0.9771(2) 0.4963(2) 0.0369(7) Uani 1 1 d . . .
C18 C 0.1616(4) 0.8950(3) 0.5051(4) 0.0590(11) Uani 1 1 d . . .
C19 C 0.2040(4) 1.0855(3) 0.5049(3) 0.0564(10) Uani 1 1 d . . .
C20 C 0.3562(4) 0.9619(4) 0.5741(3) 0.0669(12) Uani 1 1 d . . .
H1 H -0.227(3) 0.862(2) 0.073(2) 0.045(10) Uiso 1 1 d . . .
H2 H 0.156(2) 0.8476(18) 0.037(2) 0.027(7) Uiso 1 1 d . . .
H3 H -0.045(3) 0.863(2) 0.009(2) 0.033(8) Uiso 1 1 d . . .
H5 H -0.107(3) 0.754(2) 0.282(2) 0.039(8) Uiso 1 1 d . . .
H6 H 0.090(2) 0.732(2) 0.310(2) 0.043(9) Uiso 1 1 d . . .
H7 H 0.249(2) 0.6313(17) 0.2511(18) 0.019(7) Uiso 1 1 d . . .
H9 H 0.425(2) 0.5330(18) 0.3012(19) 0.019(7) Uiso 1 1 d . . .
H10 H 0.627(2) 0.512(2) 0.3420(19) 0.030(8) Uiso 1 1 d . . .
H11 H 0.729(3) 0.664(2) 0.330(2) 0.034(8) Uiso 1 1 d . . .
H12 H 0.643(2) 0.8128(18) 0.2647(19) 0.024(7) Uiso 1 1 d . . .
H1A H 0.203(3) 0.837(3) 0.499(3) 0.064(12) Uiso 1 1 d . . .
H1B H 0.104(3) 0.915(2) 0.454(3) 0.051(11) Uiso 1 1 d . . .
H1C H 0.128(3) 0.913(2) 0.562(3) 0.057(11) Uiso 1 1 d . . .
H2A H 0.135(3) 1.078(3) 0.461(3) 0.065(13) Uiso 1 1 d . . .
H2B H 0.271(4) 1.130(3) 0.500(3) 0.090(15) Uiso 1 1 d . . .
H2C H 0.175(2) 1.0835(18) 0.577(2) 0.024(7) Uiso 1 1 d . . .
H3A H 0.393(3) 0.887(3) 0.556(3) 0.070(12) Uiso 1 1 d . . .
H3B H 0.421(4) 1.029(3) 0.561(3) 0.097(14) Uiso 1 1 d . . .
H3C H 0.301(5) 0.968(4) 0.639(4) 0.14(2) Uiso 1 1 d . . .

loop_
_atom_site_aniso_label
_atom_site_aniso_U_11
_atom_site_aniso_U_22
_atom_site_aniso_U_33
_atom_site_aniso_U_23
_atom_site_aniso_U_13
_atom_site_aniso_U_12
Mo1 0.01749(12) 0.01555(10) 0.01716(11) 0.00128(9) 0.00349(8) -0.00002(9)
O1 0.0206(12) 0.0456(12) 0.0399(13) 0.0137(10) 0.0010(10) 0.0001(9)
O13 0.0321(13) 0.0351(11) 0.0504(14) 0.0058(10) 0.0025(10) -0.0125(9)
O14 0.0738(18) 0.0431(12) 0.0312(12) -0.0010(10) 0.0225(12) 0.0107(11)
O15 0.0344(13) 0.0349(10) 0.0373(12) 0.0110(9) 0.0033(10) 0.0122(9)
N1 0.0211(12) 0.0232(10) 0.0178(11) -0.0008(8) 0.0020(9) 0.0006(8)
N2 0.0205(13) 0.0234(10) 0.0201(11) 0.0008(8) 0.0049(9) 0.0009(9)
N3 0.0421(17) 0.0329(12) 0.0255(13) -0.0025(10) 0.0030(12) 0.0064(11)
C1 0.0212(15) 0.0192(11) 0.0215(13) -0.0021(10) 0.0014(11) -0.0019(10)
C2 0.0257(16) 0.0242(12) 0.0221(14) 0.0031(11) 0.0054(12) -0.0005(11)
C3 0.0233(16) 0.0285(13) 0.0210(14) 0.0028(11) -0.0021(12) 0.0003(11)
C4 0.0194(15) 0.0251(12) 0.0303(15) 0.0029(11) 0.0017(12) -0.0022(10)
C5 0.0225(16) 0.0376(15) 0.0293(16) 0.0104(12) 0.0071(13) -0.0028(12)
C6 0.0232(16) 0.0308(14) 0.0262(15) 0.0087(12) 0.0011(12) -0.0011(11)
C7 0.0257(16) 0.0198(12) 0.0221(14) 0.0018(10) 0.0011(11) -0.0043(11)
C8 0.0248(15) 0.0212(12) 0.0200(13) 0.0027(10) 0.0055(11) -0.0006(10)
C9 0.0296(18) 0.0200(13) 0.0370(17) 0.0055(11) 0.0044(13) -0.0025(11)
C10 0.0293(19) 0.0277(13) 0.0378(17) 0.0069(12) 0.0068(14) 0.0074(12)
C11 0.0174(16) 0.0346(15) 0.0341(16) 0.0075(12) 0.0043(13) 0.0052(12)
C12 0.0210(16) 0.0274(13) 0.0288(15) 0.0037(11) 0.0049(12) -0.0002(11)
C13 0.0289(17) 0.0256(13) 0.0238(14) 0.0037(11) 0.0019(12) 0.0028(11)
C14 0.0304(17) 0.0261(13) 0.0241(14) 0.0032(11) 0.0072(12) 0.0010(11)
C15 0.0214(15) 0.0271(13) 0.0249(14) -0.0023(11) 0.0069(12) -0.0005(11)
C16 0.0293(17) 0.0215(13) 0.0286(16) -0.0008(11) -0.0003(13) 0.0038(11)
C17 0.049(2) 0.0392(16) 0.0238(15) -0.0008(12) 0.0107(15) 0.0004(14)
C18 0.070(3) 0.053(2) 0.055(3) 0.001(2) 0.018(2) -0.010(2)
C19 0.066(3) 0.052(2) 0.052(3) 0.0069(18) 0.014(2) 0.009(2)
C20 0.077(3) 0.086(3) 0.038(2) 0.003(2) -0.001(2) 0.005(3)

loop_
_atom_type_symbol
_atom_type_description
_atom_type_scat_dispersion_real
_atom_type_scat_dispersion_imag
_atom_type_scat_source
C C 0.0033 0.0016 'International Tables Vol C Tables 4.2.6.8 and 6.1.1.4'
H H 0.0000 0.0000 'International Tables Vol C Tables 4.2.6.8 and 6.1.1.4'
N N 0.0061 0.0033 'International Tables Vol C Tables 4.2.6.8 and 6.1.1.4'
O O 0.0106 0.0060 'International Tables Vol C Tables 4.2.6.8 and 6.1.1.4'
Mo Mo -1.6832 0.6857 'International Tables Vol C Tables 4.2.6.8 and 6.1.1.4'

loop_
_geom_angle_atom_site_label_1
_geom_angle_atom_site_label_2
_geom_angle_atom_site_label_3
_geom_angle
_geom_angle_site_symmetry_1
_geom_angle_site_symmetry_3
_geom_angle_publ_flag
C15 Mo1 C13 87.91(11) . . ?
C15 Mo1 C14 88.07(11) . . ?
C13 Mo1 C14 86.59(11) . . ?
C15 Mo1 C16 94.14(10) . . ?
C13 Mo1 C16 95.95(11) . . ?
C14 Mo1 C16 176.69(9) . . ?
C15 Mo1 N1 103.88(9) . . ?
C13 Mo1 N1 168.20(9) . . ?
C14 Mo1 N1 94.27(9) . . ?
C16 Mo1 N1 82.82(9) . . ?
C15 Mo1 N2 174.25(9) . . ?
C13 Mo1 N2 96.25(9) . . ?
C14 Mo1 N2 88.22(9) . . ?
C16 Mo1 N2 89.39(8) . . ?
N1 Mo1 N2 72.03(8) . . ?
C4 O1 H1 111(2) . . ?
C7 N1 C1 117.9(2) . . ?
C7 N1 Mo1 117.29(18) . . ?
C1 N1 Mo1 124.54(14) . . ?
C12 N2 C8 117.8(2) . . ?
C12 N2 Mo1 125.50(16) . . ?
C8 N2 Mo1 116.30(17) . . ?
C16 N3 C17 173.2(3) . . ?
C2 C1 C6 119.6(3) . . ?
C2 C1 N1 119.5(2) . . ?
C6 C1 N1 120.8(2) . . ?
C1 C2 C3 120.1(3) . . ?
C1 C2 H2 119.8(16) . . ?
C3 C2 H2 120.1(16) . . ?
C4 C3 C2 120.1(3) . . ?
C4 C3 H3 118(2) . . ?
C2 C3 H3 122(2) . . ?
O1 C4 C5 117.3(2) . . ?
O1 C4 C3 122.9(2) . . ?
C5 C4 C3 119.8(3) . . ?
C4 C5 C6 120.1(3) . . ?
C4 C5 H5 120.6(17) . . ?
C6 C5 H5 119.4(17) . . ?
C5 C6 C1 120.2(3) . . ?
C5 C6 H6 118.8(18) . . ?
C1 C6 H6 120.7(18) . . ?
N1 C7 C8 119.0(2) . . ?
N1 C7 H7 122.6(15) . . ?
C8 C7 H7 118.4(15) . . ?
N2 C8 C9 121.6(2) . . ?
N2 C8 C7 114.9(2) . . ?
C9 C8 C7 123.5(2) . . ?
C10 C9 C8 119.8(3) . . ?
C10 C9 H9 124.4(18) . . ?
C8 C9 H9 115.8(18) . . ?
C9 C10 C11 118.7(3) . . ?
C9 C10 H10 121.9(15) . . ?
C11 C10 H10 119.3(15) . . ?
C10 C11 C12 118.9(3) . . ?
C10 C11 H11 119.8(17) . . ?
C12 C11 H11 121.3(18) . . ?
N2 C12 C11 123.2(3) . . ?
N2 C12 H12 115.9(16) . . ?
C11 C12 H12 120.8(16) . . ?
O13 C13 Mo1 176.5(2) . . ?
O14 C14 Mo1 179.0(3) . . ?
O15 C15 Mo1 179.0(2) . . ?
N3 C16 Mo1 174.0(2) . . ?
N3 C17 C20 107.0(3) . . ?
N3 C17 C18 106.8(3) . . ?
C20 C17 C18 112.0(3) . . ?
N3 C17 C19 109.7(3) . . ?
C20 C17 C19 110.9(3) . . ?
C18 C17 C19 110.3(3) . . ?
C17 C18 H1A 101(2) . . ?
C17 C18 H1B 103(2) . . ?
H1A C18 H1B 122(3) . . ?
C17 C18 H1C 102(2) . . ?
H1A C18 H1C 123(3) . . ?
H1B C18 H1C 102(3) . . ?
C17 C19 H2A 100(2) . . ?
C17 C19 H2B 103(3) . . ?
H2A C19 H2B 131(3) . . ?
C17 C19 H2C 101.1(14) . . ?
H2A C19 H2C 104(3) . . ?
H2B C19 H2C 112(3) . . ?
C17 C20 H3A 105(2) . . ?
C17 C20 H3B 105(2) . . ?
H3A C20 H3B 112(3) . . ?
C17 C20 H3C 94(3) . . ?
H3A C20 H3C 119(3) . . ?
H3B C20 H3C 118(3) . . ?

loop_
_geom_bond_atom_site_label_1
_geom_bond_atom_site_label_2
_geom_bond_distance
_geom_bond_site_symmetry_2
_geom_bond_publ_flag
Mo1 C15 1.931(3) . ?
Mo1 C13 1.958(3) . ?
Mo1 C14 1.997(3) . ?
Mo1 C16 2.166(3) . ?
Mo1 N1 2.247(2) . ?
Mo1 N2 2.254(2) . ?
O1 C4 1.369(3) . ?
O1 H1 0.84(3) . ?
O13 C13 1.159(3) . ?
O14 C14 1.148(3) . ?
O15 C15 1.180(3) . ?
N1 C7 1.290(3) . ?
N1 C1 1.434(3) . ?
N2 C12 1.334(3) . ?
N2 C8 1.362(3) . ?
N3 C16 1.159(3) . ?
N3 C17 1.480(3) . ?
C1 C2 1.385(3) . ?
C1 C6 1.386(4) . ?
C2 C3 1.387(4) . ?
C2 H2 0.98(3) . ?
C3 C4 1.385(4) . ?
C3 H3 0.88(3) . ?
C4 C5 1.384(4) . ?
C5 C6 1.385(4) . ?
C5 H5 0.99(3) . ?
C6 H6 0.92(3) . ?
C7 C8 1.443(4) . ?
C7 H7 0.95(2) . ?
C8 C9 1.387(3) . ?
C9 C10 1.372(4) . ?
C9 H9 0.85(2) . ?
C10 C11 1.383(4) . ?
C10 H10 1.01(3) . ?
C11 C12 1.384(4) . ?
C11 H11 0.90(3) . ?
C12 H12 0.94(2) . ?
C17 C20 1.522(5) . ?
C17 C18 1.548(5) . ?
C17 C19 1.554(5) . ?
C18 H1A 0.90(4) . ?
C18 H1B 0.96(3) . ?
C18 H1C 0.90(3) . ?
C19 H2A 0.97(4) . ?
C19 H2B 0.98(4) . ?
C19 H2C 1.04(3) . ?
C20 H3A 1.10(3) . ?
C20 H3B 1.17(4) . ?
C20 H3C 1.10(5) . ?

loop_
_geom_torsion_atom_site_label_1
_geom_torsion_atom_site_label_2
_geom_torsion_atom_site_label_3
_geom_torsion_atom_site_label_4
_geom_torsion
_geom_torsion_site_symmetry_1
_geom_torsion_site_symmetry_2
_geom_torsion_site_symmetry_3
_geom_torsion_site_symmetry_4
_geom_torsion_publ_flag
C15 Mo1 N1 C7 174.29(19) . . . . ?
C13 Mo1 N1 C7 -8.5(5) . . . . ?
C14 Mo1 N1 C7 85.23(19) . . . . ?
C16 Mo1 N1 C7 -93.20(19) . . . . ?
N2 Mo1 N1 C7 -1.50(18) . . . . ?
C15 Mo1 N1 C1 -12.1(2) . . . . ?
C13 Mo1 N1 C1 165.1(4) . . . . ?
C14 Mo1 N1 C1 -101.21(19) . . . . ?
C16 Mo1 N1 C1 80.37(19) . . . . ?
N2 Mo1 N1 C1 172.1(2) . . . . ?
C15 Mo1 N2 C12 132.3(9) . . . . ?
C13 Mo1 N2 C12 -3.8(2) . . . . ?
C14 Mo1 N2 C12 82.5(2) . . . . ?
C16 Mo1 N2 C12 -99.8(2) . . . . ?
N1 Mo1 N2 C12 177.6(2) . . . . ?
C15 Mo1 N2 C8 -39.9(10) . . . . ?
C13 Mo1 N2 C8 -176.02(18) . . . . ?
C14 Mo1 N2 C8 -89.65(18) . . . . ?
C16 Mo1 N2 C8 88.07(18) . . . . ?
N1 Mo1 N2 C8 5.42(16) . . . . ?
C7 N1 C1 C2 -138.5(2) . . . . ?
Mo1 N1 C1 C2 47.9(3) . . . . ?
C7 N1 C1 C6 43.9(3) . . . . ?
Mo1 N1 C1 C6 -129.6(2) . . . . ?
C6 C1 C2 C3 -1.6(4) . . . . ?
N1 C1 C2 C3 -179.1(2) . . . . ?
C1 C2 C3 C4 2.4(4) . . . . ?
C2 C3 C4 O1 177.2(2) . . . . ?
C2 C3 C4 C5 -1.2(4) . . . . ?
O1 C4 C5 C6 -179.2(2) . . . . ?
C3 C4 C5 C6 -0.8(4) . . . . ?
C4 C5 C6 C1 1.6(4) . . . . ?
C2 C1 C6 C5 -0.4(4) . . . . ?
N1 C1 C6 C5 177.2(2) . . . . ?
C1 N1 C7 C8 -176.5(2) . . . . ?
Mo1 N1 C7 C8 -2.4(3) . . . . ?
C12 N2 C8 C9 -2.1(4) . . . . ?
Mo1 N2 C8 C9 170.7(2) . . . . ?
C12 N2 C8 C7 178.8(2) . . . . ?
Mo1 N2 C8 C7 -8.4(3) . . . . ?
N1 C7 C8 N2 7.3(3) . . . . ?
N1 C7 C8 C9 -171.8(2) . . . . ?
N2 C8 C9 C10 0.6(4) . . . . ?
C7 C8 C9 C10 179.7(3) . . . . ?
C8 C9 C10 C11 1.6(4) . . . . ?
C9 C10 C11 C12 -2.3(4) . . . . ?
C8 N2 C12 C11 1.3(4) . . . . ?
Mo1 N2 C12 C11 -170.7(2) . . . . ?
C10 C11 C12 N2 0.9(4) . . . . ?
C15 Mo1 C13 O13 -131(4) . . . . ?
C14 Mo1 C13 O13 -43(4) . . . . ?
C16 Mo1 C13 O13 135(4) . . . . ?
N1 Mo1 C13 O13 52(4) . . . . ?
N2 Mo1 C13 O13 45(4) . . . . ?
C15 Mo1 C14 O14 139(13) . . . . ?
C13 Mo1 C14 O14 51(13) . . . . ?
C16 Mo1 C14 O14 -89(13) . . . . ?
N1 Mo1 C14 O14 -117(13) . . . . ?
N2 Mo1 C14 O14 -45(13) . . . . ?
C13 Mo1 C15 O15 86(14) . . . . ?
C14 Mo1 C15 O15 0(14) . . . . ?
C16 Mo1 C15 O15 -178(100) . . . . ?
N1 Mo1 C15 O15 -94(14) . . . . ?
N2 Mo1 C15 O15 -50(14) . . . . ?
C17 N3 C16 Mo1 33(4) . . . . ?
C15 Mo1 C16 N3 104(2) . . . . ?
C13 Mo1 C16 N3 -167(2) . . . . ?
C14 Mo1 C16 N3 -28(4) . . . . ?
N1 Mo1 C16 N3 1(2) . . . . ?
N2 Mo1 C16 N3 -71(2) . . . . ?
C16 N3 C17 C20 83(2) . . . . ?
C16 N3 C17 C18 -38(3) . . . . ?
C16 N3 C17 C19 -157(2) . . . . ?
